data_2214317
loop_
_publ_author_name
'Maneiro, Marcelino'
'Llamas-Saiz, Antonio L.'
'Vembu, Nagarajan'
'Nolan, Kevin B.'

_publ_section_title
;
 Bis[4-(2-pyridylmethylamino)phenyl]methane dihydrate
;
_journal_coeditor_code LH2420
_journal_issue 7
_journal_name_full 'Acta Crystallographica Section E'
_journal_page_first o3194
_journal_page_last o3195
_journal_paper_doi 10.1107/S1600536807027857
_journal_volume 63
_journal_year 2007
_chemical_formula_iupac 'C25 H26 N4 , 2H2 O'
_chemical_formula_moiety 'C25 H26 N4 , 2H2 O'
_chemical_formula_sum 'C25 H28 N4 O2'
_chemical_formula_weight 416.51
_chemical_name_systematic
;
Bis[4-(2-pyridylmethylamino)phenyl]methane dihydrate
;
_space_group_IT_number 14
_symmetry_cell_setting monoclinic
_symmetry_space_group_name_Hall '-P 2yn'
_symmetry_space_group_name_H-M 'P 1 21/n 1'
_atom_sites_solution_hydrogens geom
_atom_sites_solution_primary direct
_atom_sites_solution_secondary difmap
_audit_creation_method SHELXL97
_cell_angle_alpha 90.00
_cell_angle_beta 96.461(2)
_cell_angle_gamma 90.00
_cell_formula_units_Z 4
_cell_length_a 13.8250(13)
_cell_length_b 6.5843(6)
_cell_length_c 25.291(2)
_cell_measurement_reflns_used 3590
_cell_measurement_temperature 293(2)
_cell_measurement_theta_max 23.26
_cell_measurement_theta_min 1.61
_cell_volume 2287.6(4)
_computing_cell_refinement 'SAINT (Bruker, 1998)'
_computing_data_collection 'SMART (Bruker, 1998)'
_computing_data_reduction SAINT
_computing_molecular_graphics 'PLATON (Spek, 2003)'
_computing_publication_material SHELXL97
_computing_structure_refinement 'SHELXL97 (Sheldrick, 1997)'
_computing_structure_solution 'SIR97 (Altomare et al., 1997)'
_diffrn_ambient_temperature 293(2)
_diffrn_measured_fraction_theta_full 1.000
_diffrn_measured_fraction_theta_max 1.000
_diffrn_measurement_device_type 'Bruker SMART 1000'
_diffrn_measurement_method \w
_diffrn_radiation_monochromator graphite
_diffrn_radiation_source 'fine-focus sealed tube'
_diffrn_radiation_type MoK\a
_diffrn_radiation_wavelength 0.71073
_diffrn_reflns_av_R_equivalents 0.0299
_diffrn_reflns_av_sigmaI/netI 0.0224
_diffrn_reflns_limit_h_max 15
_diffrn_reflns_limit_h_min -15
_diffrn_reflns_limit_k_max 7
_diffrn_reflns_limit_k_min -7
_diffrn_reflns_limit_l_max 29
_diffrn_reflns_limit_l_min -29
_diffrn_reflns_number 15266
_diffrn_reflns_theta_full 23.26
_diffrn_reflns_theta_max 23.26
_diffrn_reflns_theta_min 1.61
_diffrn_standards_decay_% 0
_diffrn_standards_interval_time 60
_diffrn_standards_number 2
_exptl_absorpt_coefficient_mu 0.078
_exptl_absorpt_correction_T_max 0.9791
_exptl_absorpt_correction_T_min 0.9656
_exptl_absorpt_correction_type multi-scan
_exptl_absorpt_process_details '(SADABS; Sheldrick, 1998)'
_exptl_crystal_colour yellow
_exptl_crystal_density_diffrn 1.209
_exptl_crystal_density_method 'not measured'
_exptl_crystal_description prism
_exptl_crystal_F_000 888
_exptl_crystal_size_max 0.45
_exptl_crystal_size_mid 0.41
_exptl_crystal_size_min 0.27
_refine_diff_density_max 0.377
_refine_diff_density_min -0.121
_refine_ls_extinction_method none
_refine_ls_goodness_of_fit_ref 1.018
_refine_ls_hydrogen_treatment mixed
_refine_ls_matrix_type full
_refine_ls_number_parameters 298
_refine_ls_number_reflns 3292
_refine_ls_number_restraints 0
_refine_ls_restrained_S_all 1.018
_refine_ls_R_factor_all 0.0763
_refine_ls_R_factor_gt 0.0424
_refine_ls_shift/su_max 0.000
_refine_ls_shift/su_mean 0.000
_refine_ls_structure_factor_coef Fsqd
_refine_ls_weighting_details 'calc w = 1/[\s^2^(Fo^2^)+(0.0471P)^2^+0.9837P] where P=(Fo^2^+2Fc^2^)/3'
_refine_ls_weighting_scheme calc
_refine_ls_wR_factor_gt 0.1061
_refine_ls_wR_factor_ref 0.1320
_reflns_number_gt 2173
_reflns_number_total 3292
_reflns_threshold_expression I>2\s(I)
_cod_data_source_file lh2420.cif
_cod_data_source_block I
_cod_original_sg_symbol_H-M 'P 21/n'
_cod_database_code 2214317
_cod_database_fobs_code 2214317

loop_
_symmetry_equiv_pos_as_xyz
'x, y, z'
'-x+1/2, y+1/2, -z+1/2'
'-x, -y, -z'
'x-1/2, -y-1/2, z-1/2'

loop_
_atom_site_type_symbol
_atom_site_label
_atom_site_fract_x
_atom_site_fract_y
_atom_site_fract_z
_atom_site_U_iso_or_equiv
_atom_site_adp_type
_atom_site_calc_flag
_atom_site_refinement_flags
_atom_site_occupancy
C C1 0.87779(18) 0.5628(5) 0.42784(10) 0.0827(8) Uani d . 1
H H1A 0.9162 0.4405 0.4254 0.099 Uiso calc R 1
H H1B 0.9076 0.6702 0.4090 0.099 Uiso calc R 1
C C11 0.77551(18) 0.5258(4) 0.40167(10) 0.0677(7) Uani d . 1
C C12 0.7160(2) 0.6854(4) 0.38258(10) 0.0748(7) Uani d . 1
H H12 0.7415 0.8162 0.3838 0.090 Uiso calc R 1
C C13 0.62098(19) 0.6572(4) 0.36204(10) 0.0718(7) Uani d . 1
H H13 0.5838 0.7682 0.3493 0.086 Uiso calc R 1
C C14 0.57952(18) 0.4653(4) 0.36000(9) 0.0635(6) Uani d . 1
C C15 0.63801(19) 0.3049(4) 0.37885(10) 0.0727(7) Uani d . 1
H H15 0.6125 0.1742 0.3781 0.087 Uiso calc R 1
C C16 0.73429(19) 0.3368(4) 0.39883(10) 0.0734(7) Uani d . 1
H H16 0.7722 0.2258 0.4107 0.088 Uiso calc R 1
N N17 0.48350(17) 0.4426(4) 0.34013(10) 0.0833(7) Uani d . 1
H H17 0.449(2) 0.547(4) 0.3274(11) 0.100 Uiso d . 1
C C18 0.43134(19) 0.2539(4) 0.34144(10) 0.0774(8) Uani d . 1
H H18A 0.4692 0.1480 0.3268 0.093 Uiso calc R 1
H H18B 0.3704 0.2661 0.3186 0.093 Uiso calc R 1
C C19 0.40925(17) 0.1884(5) 0.39610(10) 0.0714(7) Uani d . 1
N N20 0.38042(16) -0.0038(4) 0.39905(9) 0.0821(7) Uani d . 1
C C21 0.3573(2) -0.0687(6) 0.44635(15) 0.1067(11) Uani d . 1
H H21 0.3371 -0.2026 0.4492 0.128 Uiso calc R 1
C C22 0.3620(2) 0.0530(9) 0.49074(14) 0.1204(14) Uani d . 1
H H22 0.3457 0.0021 0.5229 0.144 Uiso calc R 1
C C23 0.3909(3) 0.2485(8) 0.48680(15) 0.1195(13) Uani d . 1
H H23 0.3941 0.3344 0.5161 0.143 Uiso calc R 1
C C24 0.4152(2) 0.3174(5) 0.43919(13) 0.0948(9) Uani d . 1
H H24 0.4358 0.4508 0.4359 0.114 Uiso calc R 1
C C31 0.87835(16) 0.6217(4) 0.48559(10) 0.0678(7) Uani d . 1
C C32 0.85431(18) 0.4802(4) 0.52260(11) 0.0748(7) Uani d . 1
H H32 0.8413 0.3472 0.5117 0.090 Uiso calc R 1
C C33 0.84924(19) 0.5308(4) 0.57473(11) 0.0726(7) Uani d . 1
H H33 0.8331 0.4317 0.5984 0.087 Uiso calc R 1
C C34 0.86786(18) 0.7282(4) 0.59285(10) 0.0661(7) Uani d . 1
C C35 0.89461(18) 0.8687(4) 0.55661(11) 0.0735(7) Uani d . 1
H H35 0.9099 1.0008 0.5676 0.088 Uiso calc R 1
C C36 0.89886(17) 0.8149(4) 0.50424(11) 0.0731(7) Uani d . 1
H H36 0.9163 0.9131 0.4806 0.088 Uiso calc R 1
N N37 0.8591(2) 0.7726(4) 0.64518(10) 0.0911(8) Uani d . 1
H H37 0.842(2) 0.674(5) 0.6653(12) 0.109 Uiso d . 1
C C38 0.8702(2) 0.9706(4) 0.66792(11) 0.0796(8) Uani d . 1
H H38A 0.8344 0.9760 0.6988 0.096 Uiso calc R 1
H H38B 0.8407 1.0681 0.6422 0.096 Uiso calc R 1
C C39 0.9734(2) 1.0348(4) 0.68468(10) 0.0721(7) Uani d . 1
N N40 0.98277(19) 1.2202(4) 0.70503(9) 0.0897(7) Uani d . 1
C C41 1.0730(3) 1.2855(7) 0.72215(14) 0.1294(15) Uani d . 1
H H41 1.0806 1.4148 0.7368 0.155 Uiso calc R 1
C C42 1.1531(3) 1.1699(11) 0.71890(16) 0.158(2) Uani d . 1
H H42 1.2143 1.2200 0.7314 0.190 Uiso calc R 1
C C43 1.1442(3) 0.9828(10) 0.69761(15) 0.1420(18) Uani d . 1
H H43 1.1988 0.9030 0.6948 0.170 Uiso calc R 1
C C44 1.0528(3) 0.9122(6) 0.68019(12) 0.1015(10) Uani d . 1
H H44 1.0445 0.7830 0.6655 0.122 Uiso calc R 1
O O1W 0.65233(15) 0.2278(3) 0.69672(8) 0.0831(6) Uani d . 1
H H1W1 0.651(2) 0.140(4) 0.7242(11) 0.100 Uiso d . 1
H H1W2 0.646(2) 0.153(4) 0.6664(11) 0.100 Uiso d . 1
O O2W 0.81936(17) 0.4559(3) 0.72040(7) 0.0841(6) Uani d . 1
H H2W1 0.764(2) 0.386(4) 0.7116(11) 0.101 Uiso d . 1
H H2W2 0.879(2) 0.370(5) 0.7162(11) 0.101 Uiso d . 1

loop_
_atom_site_aniso_label
_atom_site_aniso_U_11
_atom_site_aniso_U_22
_atom_site_aniso_U_33
_atom_site_aniso_U_12
_atom_site_aniso_U_13
_atom_site_aniso_U_23
C1 0.0612(17) 0.108(2) 0.0804(18) -0.0081(15) 0.0146(13) -0.0091(16)
C11 0.0611(15) 0.0806(19) 0.0626(15) -0.0043(14) 0.0131(12) -0.0071(14)
C12 0.0813(19) 0.0669(17) 0.0761(17) -0.0181(15) 0.0092(14) -0.0013(14)
C13 0.0803(19) 0.0594(16) 0.0734(17) -0.0030(14) -0.0016(14) 0.0038(13)
C14 0.0663(16) 0.0631(16) 0.0595(14) -0.0014(13) 0.0007(12) -0.0008(12)
C15 0.0754(18) 0.0564(16) 0.0839(18) -0.0034(14) -0.0015(14) -0.0021(14)
C16 0.0690(17) 0.0724(18) 0.0774(17) 0.0098(14) 0.0015(13) -0.0031(14)
N17 0.0748(16) 0.0674(15) 0.1012(18) -0.0049(12) -0.0184(13) 0.0072(13)
C18 0.0681(17) 0.0843(19) 0.0767(18) -0.0089(14) -0.0052(13) 0.0045(15)
C19 0.0516(14) 0.089(2) 0.0717(17) -0.0012(14) -0.0025(12) -0.0064(16)
N20 0.0722(15) 0.0931(18) 0.0804(16) -0.0068(13) 0.0053(12) 0.0068(14)
C21 0.087(2) 0.125(3) 0.108(3) -0.011(2) 0.012(2) 0.025(2)
C22 0.082(2) 0.203(5) 0.078(2) -0.010(3) 0.0149(18) 0.009(3)
C23 0.084(2) 0.187(4) 0.088(3) -0.010(3) 0.0137(19) -0.033(3)
C24 0.084(2) 0.117(3) 0.083(2) -0.0076(18) 0.0075(16) -0.024(2)
C31 0.0490(14) 0.0813(19) 0.0725(17) -0.0074(13) 0.0041(12) -0.0014(15)
C32 0.0761(18) 0.0635(16) 0.0830(19) -0.0072(14) 0.0013(14) -0.0039(15)
C33 0.0828(18) 0.0609(16) 0.0734(18) -0.0088(14) 0.0054(14) 0.0060(14)
C34 0.0690(16) 0.0594(15) 0.0692(17) -0.0057(13) 0.0044(12) 0.0047(13)
C35 0.0797(18) 0.0607(16) 0.0790(18) -0.0120(13) 0.0043(14) 0.0031(14)
C36 0.0627(16) 0.0785(19) 0.0773(18) -0.0138(14) 0.0040(13) 0.0133(15)
N37 0.136(2) 0.0649(16) 0.0749(17) -0.0216(15) 0.0226(15) -0.0046(12)
C38 0.090(2) 0.0688(18) 0.0803(18) -0.0060(15) 0.0122(15) -0.0059(15)
C39 0.0812(19) 0.0817(19) 0.0538(15) 0.0013(16) 0.0098(13) 0.0048(14)
N40 0.0999(19) 0.0971(19) 0.0734(15) -0.0213(15) 0.0159(13) -0.0147(14)
C41 0.126(3) 0.171(4) 0.094(3) -0.056(3) 0.026(2) -0.041(3)
C42 0.101(3) 0.290(7) 0.083(3) -0.039(4) 0.012(2) -0.046(4)
C43 0.089(3) 0.258(6) 0.077(2) 0.040(3) -0.001(2) -0.005(3)
C44 0.096(2) 0.129(3) 0.078(2) 0.027(2) 0.0021(18) 0.0007(19)
O1W 0.0961(14) 0.0633(12) 0.0872(14) -0.0003(10) -0.0018(12) 0.0047(10)
O2W 0.1074(16) 0.0667(12) 0.0776(12) -0.0125(11) 0.0077(11) -0.0065(10)

loop_
_atom_type_symbol
_atom_type_description
_atom_type_scat_dispersion_real
_atom_type_scat_dispersion_imag
_atom_type_scat_source
C C 0.0033 0.0016 'International Tables Vol C Tables 4.2.6.8 and 6.1.1.4'
H H 0.0000 0.0000 'International Tables Vol C Tables 4.2.6.8 and 6.1.1.4'
N N 0.0061 0.0033 'International Tables Vol C Tables 4.2.6.8 and 6.1.1.4'
O O 0.0106 0.0060 'International Tables Vol C Tables 4.2.6.8 and 6.1.1.4'

loop_
_geom_angle_atom_site_label_1
_geom_angle_atom_site_label_2
_geom_angle_atom_site_label_3
_geom_angle
_geom_angle_publ_flag
C31 C1 C11 111.6(2) ?
C31 C1 H1A 109.3 ?
C11 C1 H1A 109.3 ?
C31 C1 H1B 109.3 ?
C11 C1 H1B 109.3 ?
H1A C1 H1B 108.0 ?
C16 C11 C12 116.3(2) ?
C16 C11 C1 122.2(3) ?
C12 C11 C1 121.3(3) ?
C13 C12 C11 122.4(2) ?
C13 C12 H12 118.8 ?
C11 C12 H12 118.8 ?
C12 C13 C14 120.8(2) ?
C12 C13 H13 119.6 ?
C14 C13 H13 119.6 ?
N17 C14 C15 123.2(2) ?
N17 C14 C13 119.4(2) ?
C15 C14 C13 117.4(2) ?
C14 C15 C16 120.7(2) ?
C14 C15 H15 119.6 ?
C16 C15 H15 119.6 ?
C11 C16 C15 122.3(2) ?
C11 C16 H16 118.8 ?
C15 C16 H16 118.8 ?
C14 N17 C18 123.5(2) n
C14 N17 H17 120(2) n
C18 N17 H17 115.9(19) n
N17 C18 C19 114.9(2) ?
N17 C18 H18A 108.6 ?
C19 C18 H18A 108.5 ?
N17 C18 H18B 108.6 ?
C19 C18 H18B 108.5 ?
H18A C18 H18B 107.5 ?
N20 C19 C24 122.3(3) ?
N20 C19 C18 114.5(2) ?
C24 C19 C18 123.2(3) ?
C19 N20 C21 117.1(3) ?
N20 C21 C22 123.2(4) ?
N20 C21 H21 118.4 ?
C22 C21 H21 118.4 ?
C23 C22 C21 118.8(4) ?
C23 C22 H22 120.6 ?
C21 C22 H22 120.6 ?
C22 C23 C24 119.0(4) ?
C22 C23 H23 120.5 ?
C24 C23 H23 120.5 ?
C23 C24 C19 119.7(3) ?
C23 C24 H24 120.2 ?
C19 C24 H24 120.2 ?
C36 C31 C32 116.5(2) ?
C36 C31 C1 123.2(3) ?
C32 C31 C1 120.3(3) ?
C33 C32 C31 121.9(2) ?
C33 C32 H32 119.1 ?
C31 C32 H32 119.1 ?
C32 C33 C34 121.1(2) ?
C32 C33 H33 119.5 ?
C34 C33 H33 119.5 ?
N37 C34 C35 123.7(2) ?
N37 C34 C33 118.9(2) ?
C35 C34 C33 117.4(2) ?
C36 C35 C34 120.6(2) ?
C36 C35 H35 119.7 ?
C34 C35 H35 119.7 ?
C31 C36 C35 122.5(2) ?
C31 C36 H36 118.7 ?
C35 C36 H36 118.7 ?
C34 N37 C38 124.5(2) n
C34 N37 H37 117(2) n
C38 N37 H37 118(2) n
N37 C38 C39 115.2(2) ?
N37 C38 H38A 108.5 ?
C39 C38 H38A 108.5 ?
N37 C38 H38B 108.5 ?
C39 C38 H38B 108.5 ?
H38A C38 H38B 107.5 ?
N40 C39 C44 121.8(3) ?
N40 C39 C38 114.6(3) ?
C44 C39 C38 123.5(3) ?
C39 N40 C41 117.8(3) ?
N40 C41 C42 122.5(4) ?
N40 C41 H41 118.8 ?
C42 C41 H41 118.8 ?
C43 C42 C41 120.0(4) ?
C43 C42 H42 120.0 ?
C41 C42 H42 120.0 ?
C42 C43 C44 118.6(4) ?
C42 C43 H43 120.7 ?
C44 C43 H43 120.7 ?
C43 C44 C39 119.2(4) ?
C43 C44 H44 120.4 ?
C39 C44 H44 120.4 ?
H1W1 O1W H1W2 107(3) ?
H2W1 O2W H2W2 112(3) ?

loop_
_geom_bond_atom_site_label_1
_geom_bond_atom_site_label_2
_geom_bond_distance
_geom_bond_publ_flag
C1 C31 1.510(3) ?
C1 C11 1.512(3) ?
C1 H1A 0.9700 ?
C1 H1B 0.9700 ?
C11 C16 1.367(3) ?
C11 C12 1.387(4) ?
C12 C13 1.369(3) ?
C12 H12 0.9300 ?
C13 C14 1.386(3) ?
C13 H13 0.9300 ?
C14 N17 1.374(3) n
C14 C15 1.382(3) ?
C15 C16 1.386(3) ?
C15 H15 0.9300 ?
C16 H16 0.9300 ?
N17 C18 1.439(3) n
N17 H17 0.88(3) ?
C18 C19 1.512(4) ?
C18 H18A 0.9700 ?
C18 H18B 0.9700 ?
C19 N20 1.332(3) ?
C19 C24 1.377(4) ?
N20 C21 1.342(4) ?
C21 C22 1.375(5) ?
C21 H21 0.9300 ?
C22 C23 1.355(5) ?
C22 H22 0.9300 ?
C23 C24 1.364(5) ?
C23 H23 0.9300 ?
C24 H24 0.9300 ?
C31 C36 1.375(3) ?
C31 C32 1.387(3) ?
C32 C33 1.369(3) ?
C32 H32 0.9300 ?
C33 C34 1.392(3) ?
C33 H33 0.9300 ?
C34 N37 1.374(3) n
C34 C35 1.382(3) ?
C35 C36 1.379(3) ?
C35 H35 0.9300 ?
C36 H36 0.9300 ?
N37 C38 1.426(3) n
N37 H37 0.87(3) ?
C38 C39 1.502(4) ?
C38 H38A 0.9700 ?
C38 H38B 0.9700 ?
C39 N40 1.326(3) ?
C39 C44 1.377(4) ?
N40 C41 1.344(4) ?
C41 C42 1.354(6) ?
C41 H41 0.9300 ?
C42 C43 1.345(6) ?
C42 H42 0.9300 ?
C43 C44 1.372(5) ?
C43 H43 0.9300 ?
C44 H44 0.9300 ?
O1W H1W1 0.91(3) ?
O1W H1W2 0.91(3) ?
O2W H2W1 0.90(3) ?
O2W H2W2 1.02(3) ?

loop_
_geom_hbond_atom_site_label_D
_geom_hbond_atom_site_label_H
_geom_hbond_atom_site_label_A
_geom_hbond_site_symmetry_A
_geom_hbond_distance_DH
_geom_hbond_distance_HA
_geom_hbond_distance_DA
_geom_hbond_angle_DHA
_geom_hbond_publ_flag
N17 H17 O1W 3_666 0.88(3) 2.08(3) 2.951(3) 170(3) y
N37 H37 O2W . 0.87(3) 2.05(3) 2.916(3) 171(3) y
O1W H1W1 O2W 2_646 0.91(3) 1.86(3) 2.751(3) 166(3) y
O1W H1W2 N20 3_656 0.91(3) 1.92(3) 2.829(3) 174(3) y
O2W H2W1 O1W . 0.90(3) 1.87(3) 2.763(3) 176(3) y
O2W H2W2 N40 1_545 1.02(3) 1.79(3) 2.804(3) 177(2) y
C1 H1A Cg4 3_675 0.97 3.033 3.777 134.5 y
C1 H1B Cg2 3_665 0.97 3.239 4.106 149.7 y
C23 H23 Cg3 3_575 0.93 3.101 3.959 154.1 y

loop_
_geom_torsion_atom_site_label_1
_geom_torsion_atom_site_label_2
_geom_torsion_atom_site_label_3
_geom_torsion_atom_site_label_4
_geom_torsion
_geom_torsion_publ_flag
C31 C1 C11 C16 -93.3(3) ?
C31 C1 C11 C12 82.0(3) ?
C16 C11 C12 C13 0.1(4) ?
C1 C11 C12 C13 -175.4(2) ?
C11 C12 C13 C14 0.7(4) ?
C12 C13 C14 N17 178.7(2) ?
C12 C13 C14 C15 -0.7(4) ?
N17 C14 C15 C16 -179.5(2) ?
C13 C14 C15 C16 -0.1(4) ?
C12 C11 C16 C15 -1.0(4) ?
C1 C11 C16 C15 174.5(2) ?
C14 C15 C16 C11 1.0(4) ?
C15 C14 N17 C18 6.1(4) ?
C13 C14 N17 C18 -173.3(2) ?
C14 N17 C18 C19 70.8(3) n
N17 C18 C19 N20 -166.2(2) ?
N17 C18 C19 C24 15.8(4) ?
C24 C19 N20 C21 -0.2(4) ?
C18 C19 N20 C21 -178.3(2) ?
C19 N20 C21 C22 0.1(5) ?
N20 C21 C22 C23 0.3(6) ?
C21 C22 C23 C24 -0.7(6) ?
C22 C23 C24 C19 0.6(5) ?
N20 C19 C24 C23 -0.1(4) ?
C18 C19 C24 C23 177.8(3) ?
C11 C1 C31 C36 -108.3(3) ?
C11 C1 C31 C32 69.5(3) ?
C36 C31 C32 C33 1.3(4) ?
C1 C31 C32 C33 -176.6(2) ?
C31 C32 C33 C34 0.2(4) ?
C32 C33 C34 N37 178.2(2) ?
C32 C33 C34 C35 -2.0(4) ?
N37 C34 C35 C36 -177.9(3) ?
C33 C34 C35 C36 2.3(4) ?
C32 C31 C36 C35 -1.0(4) ?
C1 C31 C36 C35 176.9(2) ?
C34 C35 C36 C31 -0.8(4) ?
C35 C34 N37 C38 4.3(4) ?
C33 C34 N37 C38 -175.9(3) ?
C34 N37 C38 C39 -82.8(3) n
N37 C38 C39 N40 179.0(2) ?
N37 C38 C39 C44 -1.7(4) ?
C44 C39 N40 C41 -1.0(4) ?
C38 C39 N40 C41 178.3(3) ?
C39 N40 C41 C42 0.5(5) ?
N40 C41 C42 C43 0.4(7) ?
C41 C42 C43 C44 -0.9(7) ?
C42 C43 C44 C39 0.4(6) ?
N40 C39 C44 C43 0.5(4) ?
C38 C39 C44 C43 -178.7(3) ?

loop_
_cod_related_entry_id
_cod_related_entry_database
_cod_related_entry_code
1 ChemSpider 21124126
